data_7223462
loop_
_publ_author_name
'Guo, Hai-Yang'
'Li, Zhi-Fang'
'Zhang, Xiao'
'Fu, Li-Wei'
'Hu, Yang-Yang'
'Guo, Lan-Lan'
'Cui, Xiao-Bing'
'Huo, Qi-Sheng'
'Xu, Ji-Qing'

_publ_section_title
;
 New self-assembly hybrid compounds based on arsenic--vanadium clusters
 and transition metal mixed-organic-ligand complexes
;
_journal_issue 4
_journal_name_full CrystEngComm
_journal_page_first 566
_journal_paper_doi 10.1039/C5CE01983D
_journal_volume 18
_journal_year 2016
_chemical_formula_sum 'C60 H52 As8 Co2 N12 O49 V14'
_chemical_formula_weight 3155.51
_space_group_crystal_system triclinic
_space_group_IT_number 2
_space_group_name_Hall '-P 1'
_space_group_name_H-M_alt 'P -1'
_symmetry_space_group_name_Hall '-P 1'
_symmetry_space_group_name_H-M 'P -1'
_atom_sites_solution_hydrogens mixed
_audit_creation_method SHELXL-2014/7
_audit_update_record
;
2015-10-08 deposited with the CCDC.
2015-12-11 downloaded from the CCDC.
;
_cell_angle_alpha 99.363(2)
_cell_angle_beta 97.293(2)
_cell_angle_gamma 91.069(2)
_cell_formula_units_Z 1
_cell_length_a 11.6254(3)
_cell_length_b 14.4554(4)
_cell_length_c 14.6510(4)
_cell_measurement_reflns_used 7028
_cell_measurement_temperature 293(2)
_cell_measurement_theta_max 27.5010
_cell_measurement_theta_min 3.5310
_cell_volume 2407.70(11)
_computing_cell_refinement
;
CrysAlisPro, Agilent Technologies,
Version 1.171.37.34 (release 22-05-2014 CrysAlis171 .NET)
(compiled May 22 2014,16:03:01)
;
_computing_data_collection
;
CrysAlisPro, Agilent Technologies,
Version 1.171.37.34 (release 22-05-2014 CrysAlis171 .NET)
(compiled May 22 2014,16:03:01)
;
_computing_data_reduction
;
CrysAlisPro, Agilent Technologies,
Version 1.171.37.34 (release 22-05-2014 CrysAlis171 .NET)
(compiled May 22 2014,16:03:01)
;
_computing_molecular_graphics 'SHELXL-2014/7 (Sheldrick, 2014)'
_computing_publication_material 'SHELXL-2014/7 (Sheldrick, 2014)'
_computing_structure_refinement 'SHELXL-2014/7 (Sheldrick, 2014)'
_computing_structure_solution 'SHELXL-2014/7 (Sheldrick, 2014)'
_diffrn_ambient_temperature 293(2)
_diffrn_measured_fraction_theta_full 0.998
_diffrn_measured_fraction_theta_max 0.856
_diffrn_measurement_device_type 'SuperNova, Dual, Cu at zero, Eos'
_diffrn_radiation_type MoK\a
_diffrn_radiation_wavelength 0.71073
_diffrn_reflns_av_R_equivalents 0.0273
_diffrn_reflns_av_unetI/netI 0.0478
_diffrn_reflns_laue_measured_fraction_full 0.998
_diffrn_reflns_laue_measured_fraction_max 0.856
_diffrn_reflns_limit_h_max 14
_diffrn_reflns_limit_h_min -14
_diffrn_reflns_limit_k_max 18
_diffrn_reflns_limit_k_min -17
_diffrn_reflns_limit_l_max 18
_diffrn_reflns_limit_l_min -18
_diffrn_reflns_number 20076
_diffrn_reflns_point_group_measured_fraction_full 0.998
_diffrn_reflns_point_group_measured_fraction_max 0.856
_diffrn_reflns_theta_full 25.242
_diffrn_reflns_theta_max 28.977
_diffrn_reflns_theta_min 2.955
_exptl_absorpt_coefficient_mu 4.449
_exptl_absorpt_correction_T_max 1.00000
_exptl_absorpt_correction_T_min 0.61380
_exptl_absorpt_correction_type multi-scan
_exptl_crystal_colour black
_exptl_crystal_density_diffrn 2.176
_exptl_crystal_description columnar
_exptl_crystal_F_000 1528
_exptl_crystal_size_max 0.140
_exptl_crystal_size_mid 0.130
_exptl_crystal_size_min 0.110
_refine_diff_density_max 2.744
_refine_diff_density_min -1.441
_refine_diff_density_rms 0.188
_refine_ls_extinction_method none
_refine_ls_goodness_of_fit_ref 1.024
_refine_ls_hydrogen_treatment constr
_refine_ls_matrix_type full
_refine_ls_number_parameters 736
_refine_ls_number_reflns 10917
_refine_ls_number_restraints 70
_refine_ls_restrained_S_all 1.022
_refine_ls_R_factor_all 0.1005
_refine_ls_R_factor_gt 0.0714
_refine_ls_shift/su_max 0.000
_refine_ls_shift/su_mean 0.000
_refine_ls_structure_factor_coef Fsqd
_refine_ls_weighting_details 'w=1/[\s^2^(Fo^2^)+(0.1235P)^2^+17.3512P] where P=(Fo^2^+2Fc^2^)/3'
_refine_ls_weighting_scheme calc
_refine_ls_wR_factor_gt 0.2029
_refine_ls_wR_factor_ref 0.2307
_reflns_Friedel_coverage 0.000
_reflns_number_gt 7881
_reflns_number_total 10917
_reflns_threshold_expression 'I > 2\s(I)'
_cod_data_source_file c5ce01983d2.cif
_cod_data_source_block shelx_6
_cod_depositor_comments 'Adding full bibliography for 7223456--7223462.cif.'
_cod_original_cell_volume 2407.70(12)
_cod_database_code 7223462
_shelx_shelxl_version_number 2014/7
_shelx_space_group_comment
;
The symmetry employed for this shelxl refinement is uniquely defined
by the following loop, which should always be used as a source of
symmetry information in preference to the above space-group names.
They are only intended as comments.
;
_shelx_estimated_absorpt_t_min 0.575
_shelx_estimated_absorpt_t_max 0.640

loop_
_space_group_symop_operation_xyz
'x, y, z'
'-x, -y, -z'

loop_
_atom_site_label
_atom_site_type_symbol
_atom_site_fract_x
_atom_site_fract_y
_atom_site_fract_z
_atom_site_U_iso_or_equiv
_atom_site_adp_type
_atom_site_occupancy
_atom_site_site_symmetry_order
_atom_site_calc_flag
_atom_site_refinement_flags_posn
_atom_site_refinement_flags_adp
_atom_site_refinement_flags_occupancy
As4 As 0.87176(11) 0.59445(9) 0.99793(10) 0.0320(3) Uani 0.8 1 d . . P
As44 As 0.8648(4) 0.5734(4) 0.9531(5) 0.0390(12) Uani 0.2 1 d . . P
As3 As 0.43158(16) 0.80233(12) 0.96203(11) 0.0354(4) Uani 0.8 1 d . . P
As33 As 0.4230(7) 0.7866(5) 0.9217(5) 0.0419(16) Uani 0.2 1 d . . P
As2 As 0.33421(8) 0.65663(7) 0.77318(7) 0.0414(2) Uani 0.9 1 d . . P
As22 As 0.3230(7) 0.5858(6) 0.7905(5) 0.0317(15) Uani 0.1 1 d . . P
As1 As 0.77875(9) 0.44835(7) 0.80845(7) 0.0410(2) Uani 0.9 1 d . . P
As11 As 0.6935(7) 0.4088(6) 0.8169(6) 0.0380(18) Uani 0.1 1 d . . P
V2 V 0.60273(14) 0.27944(11) 0.84447(11) 0.0239(3) Uani 0.7 1 d . . P
V22 V 0.5959(4) 0.2066(4) 0.8599(4) 0.0481(13) Uani 0.3 1 d . . P
V1 V 0.22695(13) 0.45829(11) 0.81918(11) 0.0311(3) Uani 0.8 1 d . . P
V11 V 0.1372(5) 0.4257(4) 0.8293(4) 0.0239(11) Uani 0.2 1 d . . P
Co1 Co 0.87982(10) 0.06093(8) 0.34784(8) 0.0390(3) Uani 1 1 d . . .
V7 V 0.23210(10) 0.62727(8) 0.98005(8) 0.0278(3) Uani 1 1 d . . .
V6 V 0.62826(11) 0.65414(9) 0.85481(9) 0.0301(3) Uani 1 1 d . . .
V5 V 0.32535(11) 0.26229(9) 0.93459(9) 0.0338(3) Uani 1 1 d . . .
V4 V 0.50524(12) 0.47893(10) 0.72944(9) 0.0369(3) Uani 1 1 d . . .
V3 V 0.37895(13) 0.31429(12) 0.75859(10) 0.0458(4) Uani 1 1 d . . .
O56 O 0.2518(5) 0.1654(4) 0.9196(4) 0.0456(14) Uani 1 1 d . . .
O15 O 0.7311(6) 0.3770(5) 0.8853(4) 0.0503(15) Uani 1 1 d . . .
O17 O 0.1150(5) 0.6806(4) 0.9707(4) 0.0416(13) Uani 1 1 d . . .
O16 O 0.6587(5) 0.5239(4) 0.8009(4) 0.0392(12) Uani 1 1 d . . .
O57 O 0.5159(6) 0.4801(5) 0.6223(4) 0.0554(17) Uani 1 1 d . . .
O18 O 0.6851(5) 0.7196(4) 0.7942(4) 0.0443(14) Uani 1 1 d . . .
O3 O 0.7429(5) 0.6527(4) 0.9667(4) 0.0347(11) Uani 1 1 d . . .
O7 O 0.4754(5) 0.6100(4) 0.7856(4) 0.0355(12) Uani 1 1 d . . .
O58 O 0.3474(5) 0.4424(4) 0.7383(4) 0.0394(13) Uani 1 1 d . . .
O59 O 0.3286(7) 0.2424(5) 0.6667(5) 0.0644(19) Uani 1 1 d . . .
O36 O 1.0502(5) 0.0680(5) 0.4254(5) 0.0489(15) Uani 1 1 d . . .
O60 O 0.4470(5) 0.2445(4) 0.8549(4) 0.0366(12) Uani 1 1 d . . .
O61 O 0.2610(5) 0.3350(4) 0.8414(4) 0.0363(12) Uani 1 1 d . . .
O34 O 0.8532(5) -0.0159(4) 0.4552(4) 0.0447(14) Uani 1 1 d . . .
O8 O 0.5593(5) 0.7373(4) 0.9520(4) 0.0354(11) Uani 1 1 d . . .
O9 O 0.2709(6) 0.5948(5) 0.8500(5) 0.0496(15) Uani 1 1 d . . .
O62 O 0.5367(5) 0.3543(4) 0.7540(4) 0.0371(12) Uani 1 1 d . . .
C9 C 0.9839(9) -0.2210(7) 0.2279(8) 0.058(3) Uani 1 1 d . . .
H9A H 0.9767 -0.2823 0.2387 0.069 Uiso 1 1 calc R U .
O10 O 0.6443(5) 0.2731(4) 0.9806(5) 0.0491(15) Uani 1 1 d . . .
O4 O 0.1901(5) 0.4912(4) 0.9487(4) 0.0470(14) Uani 1 1 d . . .
O63 O 0.6587(7) 0.1913(6) 0.7877(6) 0.069(2) Uani 1 1 d . . .
N1 N 0.9534(6) 0.1216(5) 0.2460(5) 0.0431(16) Uani 1 1 d . . .
N2 N 0.9324(6) -0.0602(5) 0.2642(5) 0.0407(15) Uani 1 1 d . . .
N3 N 0.7019(6) 0.0641(5) 0.2965(5) 0.0407(15) Uani 1 1 d . . .
O13 O 0.8796(6) 0.5245(5) 0.8844(5) 0.0564(17) Uani 1 1 d . U .
C7 C 1.0623(8) -0.1057(7) 0.1492(6) 0.049(2) Uani 1 1 d . U .
C11 C 1.0016(7) -0.0384(6) 0.2014(6) 0.0377(17) Uani 1 1 d . . .
O12 O 0.3601(6) 0.7665(5) 0.8452(5) 0.0589(18) Uani 1 1 d . . .
C4 C 1.0799(8) 0.0845(8) 0.1264(7) 0.054(2) Uani 1 1 d . . .
C2 C 1.0289(10) 0.2410(8) 0.1735(8) 0.062(3) Uani 1 1 d . . .
H2A H 1.0337 0.3043 0.1690 0.074 Uiso 1 1 calc R U .
O64 O 0.1056(6) 0.4492(6) 0.7532(5) 0.0653(19) Uani 1 1 d . . .
C3 C 1.0845(10) 0.1801(9) 0.1186(8) 0.065(3) Uani 1 1 d . . .
H3A H 1.1263 0.2007 0.0751 0.079 Uiso 1 1 calc R U .
N4 N 0.8306(7) 0.1843(5) 0.4340(5) 0.0493(18) Uani 1 1 d . . .
C10 C 0.9246(8) -0.1495(6) 0.2755(7) 0.047(2) Uani 1 1 d . . .
H10A H 0.8769 -0.1651 0.3176 0.056 Uiso 1 1 calc R U .
C15 C 0.4646(9) 0.0827(8) 0.2511(7) 0.056(2) Uani 1 1 d . . .
H15A H 0.3852 0.0881 0.2354 0.067 Uiso 1 1 calc R U .
C6 C 1.1314(9) -0.0778(9) 0.0822(8) 0.066(3) Uani 1 1 d . U .
H6A H 1.1701 -0.1224 0.0456 0.079 Uiso 1 1 calc R U .
C14 C 0.5195(10) 0.0153(9) 0.2049(9) 0.069(3) Uani 1 1 d . . .
H14A H 0.4785 -0.0268 0.1564 0.083 Uiso 1 1 calc R U .
C12 C 1.0101(7) 0.0577(6) 0.1914(6) 0.0406(18) Uani 1 1 d . . .
C8 C 1.0519(9) -0.1993(7) 0.1659(8) 0.056(2) Uani 1 1 d . . .
H8A H 1.0924 -0.2461 0.1337 0.067 Uiso 1 1 calc R U .
C24 C 0.6463(7) 0.1348(6) 0.3446(6) 0.0370(17) Uani 1 1 d . . .
O1W O 0.5145(7) 0.5295(7) 0.0422(7) 0.030(2) Uani 0.5 1 d . . P
C20 C 0.7318(12) 0.3274(8) 0.5434(8) 0.076(4) Uani 1 1 d . . .
H20A H 0.6994 0.3759 0.5804 0.091 Uiso 1 1 calc R U .
C25 C 1.0571(7) 0.0234(6) 0.4915(6) 0.0375(17) Uani 1 1 d . . .
C5 C 1.1395(10) 0.0128(11) 0.0729(8) 0.074(4) Uani 1 1 d . . .
H5A H 1.1854 0.0299 0.0303 0.089 Uiso 1 1 calc R U .
C16 C 0.5274(9) 0.1471(6) 0.3249(6) 0.048(2) Uani 1 1 d . . .
C23 C 0.7149(8) 0.1973(6) 0.4185(6) 0.0422(19) Uani 1 1 d . . .
C21 C 0.8480(12) 0.3125(8) 0.5594(9) 0.076(4) Uani 1 1 d . . .
H21A H 0.8958 0.3501 0.6074 0.091 Uiso 1 1 calc R U .
C22 C 0.8922(10) 0.2399(8) 0.5021(8) 0.064(3) Uani 1 1 d . . .
H22A H 0.9713 0.2303 0.5129 0.076 Uiso 1 1 calc R U .
C13 C 0.6412(9) 0.0060(7) 0.2283(7) 0.056(2) Uani 1 1 d . . .
H13A H 0.6782 -0.0421 0.1947 0.067 Uiso 1 1 calc R U .
C18 C 0.5379(11) 0.2797(9) 0.4498(8) 0.071(3) Uani 1 1 d . . .
H18A H 0.5012 0.3269 0.4849 0.085 Uiso 1 1 calc R U .
C19 C 0.6633(10) 0.2699(7) 0.4720(7) 0.056(2) Uani 1 1 d . . .
C17 C 0.4765(10) 0.2222(9) 0.3805(7) 0.063(3) Uani 1 1 d . . .
H17A H 0.3975 0.2309 0.3674 0.076 Uiso 1 1 calc R U .
N7 N 0.6012(14) 0.9568(11) 0.4890(12) 0.099(4) Uani 0.5 1 d . . P
C31 C 0.6012(14) 0.9568(11) 0.4890(12) 0.099(4) Uani 0.5 1 d . . P
N8 N 0.711(3) 1.050(2) 0.627(2) 0.115(10) Uani 0.5 1 d . . P
C33 C 0.5026(17) 0.9243(13) 0.4284(15) 0.113(6) Uani 1 1 d . . .
C1 C 0.9626(9) 0.2115(7) 0.2389(8) 0.057(3) Uani 1 1 d . . .
H1A H 0.9251 0.2556 0.2771 0.068 Uiso 1 1 calc R U .
O2W O 0.209(2) 0.2319(17) 0.4736(17) 0.247(10) Uani 1 1 d . U .
H1O2 H 0.2488 0.2300 0.5262 0.297 Uiso 1 1 d R U .
H2O2 H 0.1708 0.1799 0.4567 0.297 Uiso 1 1 d R U .
C32 C 0.6029(17) 1.0281(13) 0.5585(13) 0.103(5) Uani 1 1 d . U .
C26 C 0.0719(14) 0.4363(11) 0.3633(7) 0.073(5) Uani 0.5 1 d G U P
C27 C 0.1844(14) 0.4062(11) 0.3800(9) 0.072(5) Uani 0.5 1 d G U P
C28 C 0.2409(11) 0.4171(12) 0.4708(10) 0.087(6) Uani 0.5 1 d G U P
N5 N 0.1850(10) 0.4581(11) 0.5448(8) 0.075(5) Uani 0.5 1 d DG U P
C29 C 0.0726(10) 0.4882(11) 0.5280(7) 0.068(5) Uani 0.5 1 d DG U P
C30 C 0.0161(10) 0.4773(11) 0.4373(8) 0.058(4) Uani 0.5 1 d DG U P
N6 N 0.0174(16) 0.5310(18) 0.5996(10) 0.087(6) Uani 0.5 1 d D U P

loop_
_atom_site_aniso_label
_atom_site_aniso_U_11
_atom_site_aniso_U_22
_atom_site_aniso_U_33
_atom_site_aniso_U_23
_atom_site_aniso_U_13
_atom_site_aniso_U_12
As4 0.0235(5) 0.0380(7) 0.0359(7) 0.0077(6) 0.0064(5) 0.0018(4)
As44 0.027(2) 0.043(3) 0.049(3) 0.012(3) 0.007(3) 0.0014(19)
As3 0.0340(7) 0.0314(7) 0.0425(9) 0.0078(7) 0.0094(8) 0.0057(5)
As33 0.037(3) 0.040(3) 0.050(4) 0.015(3) 0.004(4) 0.001(2)
As2 0.0349(5) 0.0539(6) 0.0406(5) 0.0215(4) 0.0066(4) 0.0096(4)
As22 0.029(4) 0.039(4) 0.029(4) 0.011(3) 0.004(3) 0.007(3)
As1 0.0390(5) 0.0491(6) 0.0389(5) 0.0101(4) 0.0156(4) 0.0112(4)
As11 0.028(4) 0.052(5) 0.035(4) 0.006(3) 0.012(3) -0.004(3)
V2 0.0235(8) 0.0215(8) 0.0277(8) 0.0031(6) 0.0076(6) 0.0037(6)
V22 0.035(3) 0.061(3) 0.043(3) -0.006(2) 0.005(2) 0.010(2)
V1 0.0262(8) 0.0374(8) 0.0311(8) 0.0097(6) 0.0036(6) 0.0055(6)
V11 0.023(3) 0.025(3) 0.023(3) 0.005(2) -0.003(2) -0.001(2)
Co1 0.0379(6) 0.0374(6) 0.0439(6) 0.0074(5) 0.0116(5) 0.0086(4)
V7 0.0210(6) 0.0311(6) 0.0336(6) 0.0089(5) 0.0066(4) 0.0075(4)
V6 0.0271(6) 0.0346(6) 0.0309(6) 0.0094(5) 0.0074(5) 0.0048(5)
V5 0.0306(7) 0.0349(7) 0.0357(7) 0.0047(5) 0.0051(5) 0.0023(5)
V4 0.0331(7) 0.0444(8) 0.0322(7) 0.0009(5) 0.0065(5) 0.0081(6)
V3 0.0407(8) 0.0562(9) 0.0366(8) -0.0032(6) 0.0042(6) 0.0039(7)
O56 0.045(3) 0.042(3) 0.049(3) 0.005(3) 0.006(3) -0.004(3)
O15 0.047(4) 0.060(4) 0.044(4) 0.009(3) 0.009(3) 0.008(3)
O17 0.029(3) 0.051(3) 0.049(3) 0.015(3) 0.008(2) 0.018(2)
O16 0.033(3) 0.042(3) 0.043(3) 0.006(2) 0.007(2) 0.006(2)
O57 0.062(4) 0.067(4) 0.041(3) 0.009(3) 0.017(3) 0.018(3)
O18 0.035(3) 0.057(4) 0.048(3) 0.028(3) 0.010(2) 0.002(3)
O3 0.031(3) 0.041(3) 0.032(3) 0.006(2) 0.006(2) 0.008(2)
O7 0.028(3) 0.043(3) 0.036(3) 0.005(2) 0.007(2) 0.007(2)
O58 0.031(3) 0.056(3) 0.029(3) 0.002(2) 0.003(2) 0.006(2)
O59 0.070(5) 0.071(5) 0.045(4) -0.009(3) 0.003(3) -0.005(4)
O36 0.040(3) 0.057(4) 0.054(4) 0.021(3) 0.009(3) -0.002(3)
O60 0.030(3) 0.041(3) 0.037(3) 0.001(2) 0.006(2) 0.001(2)
O61 0.034(3) 0.041(3) 0.034(3) 0.004(2) 0.006(2) 0.004(2)
O34 0.034(3) 0.056(4) 0.049(3) 0.018(3) 0.012(3) 0.004(3)
O8 0.030(3) 0.040(3) 0.037(3) 0.007(2) 0.007(2) 0.009(2)
O9 0.045(4) 0.056(4) 0.054(4) 0.020(3) 0.016(3) 0.012(3)
O62 0.034(3) 0.045(3) 0.031(3) 0.001(2) 0.004(2) 0.006(2)
C9 0.056(6) 0.040(5) 0.073(7) 0.002(4) 0.002(5) 0.007(4)
O10 0.042(3) 0.050(4) 0.056(4) 0.012(3) 0.005(3) 0.002(3)
O4 0.042(3) 0.051(3) 0.052(4) 0.013(3) 0.011(3) 0.007(3)
O63 0.066(5) 0.072(5) 0.069(5) 0.001(4) 0.023(4) 0.016(4)
N1 0.040(4) 0.040(4) 0.052(4) 0.017(3) 0.004(3) -0.001(3)
N2 0.034(4) 0.044(4) 0.046(4) 0.006(3) 0.012(3) 0.006(3)
N3 0.041(4) 0.038(4) 0.043(4) 0.002(3) 0.008(3) 0.009(3)
O13 0.0561(19) 0.0565(18) 0.0568(19) 0.0094(10) 0.0085(10) 0.0032(10)
C7 0.036(5) 0.069(6) 0.040(5) 0.002(4) 0.007(3) 0.008(4)
C11 0.027(4) 0.051(5) 0.035(4) 0.010(3) 0.004(3) 0.003(3)
O12 0.053(4) 0.067(4) 0.062(4) 0.021(3) 0.010(3) 0.014(3)
C4 0.039(5) 0.080(7) 0.045(5) 0.020(5) -0.001(4) -0.013(5)
C2 0.069(7) 0.051(6) 0.067(7) 0.035(5) -0.013(6) -0.018(5)
O64 0.048(4) 0.077(5) 0.072(5) 0.021(4) 0.002(3) 0.006(4)
C3 0.059(7) 0.087(8) 0.055(6) 0.035(6) -0.002(5) -0.023(6)
N4 0.058(5) 0.044(4) 0.045(4) 0.001(3) 0.008(3) 0.010(4)
C10 0.045(5) 0.036(4) 0.063(6) 0.010(4) 0.011(4) 0.007(4)
C15 0.043(5) 0.069(7) 0.057(6) 0.013(5) 0.005(4) 0.004(5)
C6 0.048(6) 0.088(8) 0.065(7) 0.010(6) 0.024(5) 0.014(6)
C14 0.055(6) 0.073(7) 0.070(7) -0.006(6) -0.004(5) -0.007(5)
C12 0.033(4) 0.053(5) 0.039(4) 0.019(4) 0.000(3) 0.001(4)
C8 0.046(5) 0.049(5) 0.068(6) -0.007(5) 0.011(5) 0.014(4)
C24 0.042(4) 0.038(4) 0.037(4) 0.015(3) 0.012(3) 0.012(3)
O1W 0.010(4) 0.045(6) 0.047(6) 0.030(4) 0.018(4) 0.017(4)
C20 0.095(10) 0.064(7) 0.060(7) -0.017(5) 0.005(6) 0.034(7)
C25 0.033(4) 0.037(4) 0.046(5) 0.007(3) 0.019(3) 0.007(3)
C5 0.050(6) 0.131(12) 0.044(6) 0.018(6) 0.017(5) -0.001(7)
C16 0.054(5) 0.049(5) 0.048(5) 0.022(4) 0.018(4) 0.017(4)
C23 0.051(5) 0.036(4) 0.045(5) 0.012(3) 0.014(4) 0.016(4)
C21 0.090(9) 0.058(7) 0.068(7) -0.019(5) 0.003(6) 0.005(6)
C22 0.057(6) 0.060(6) 0.067(7) -0.002(5) -0.003(5) 0.009(5)
C13 0.048(5) 0.050(5) 0.064(6) -0.008(5) 0.008(5) 0.008(4)
C18 0.078(8) 0.081(8) 0.052(6) 0.001(5) 0.013(5) 0.045(7)
C19 0.071(7) 0.050(5) 0.049(5) 0.007(4) 0.014(5) 0.027(5)
C17 0.051(6) 0.088(8) 0.055(6) 0.018(6) 0.015(5) 0.030(6)
N7 0.089(10) 0.111(11) 0.116(12) 0.049(9) 0.049(9) 0.022(8)
C31 0.089(10) 0.111(11) 0.116(12) 0.049(9) 0.049(9) 0.022(8)
N8 0.10(2) 0.13(2) 0.12(2) -0.012(17) 0.064(17) 0.020(17)
C33 0.100(13) 0.123(14) 0.151(16) 0.086(13) 0.063(12) 0.025(11)
C1 0.058(6) 0.047(5) 0.068(6) 0.021(5) -0.001(5) 0.007(4)
O2W 0.247(10) 0.247(10) 0.248(10) 0.042(3) 0.033(2) 0.009(2)
C32 0.103(5) 0.103(5) 0.103(5) 0.0175(13) 0.0140(12) 0.0041(10)
C26 0.096(13) 0.069(11) 0.056(10) 0.011(9) 0.015(10) -0.011(10)
C27 0.100(13) 0.071(11) 0.053(10) 0.014(9) 0.038(10) 0.006(10)
C28 0.086(13) 0.090(12) 0.095(12) 0.027(11) 0.026(11) 0.030(11)
N5 0.081(11) 0.087(11) 0.069(10) 0.025(8) 0.033(8) 0.038(9)
C29 0.068(10) 0.075(10) 0.064(9) 0.020(8) 0.013(8) 0.010(9)
C30 0.058(10) 0.061(10) 0.052(9) 0.013(8) -0.005(9) 0.001(9)
N6 0.087(6) 0.087(6) 0.087(6) 0.0146(15) 0.0113(13) 0.0036(11)

loop_
_atom_type_symbol
_atom_type_description
_atom_type_scat_dispersion_real
_atom_type_scat_dispersion_imag
_atom_type_scat_source
C C 0.0033 0.0016 'International Tables Vol C Tables 4.2.6.8 and 6.1.1.4'
H H 0.0000 0.0000 'International Tables Vol C Tables 4.2.6.8 and 6.1.1.4'
As As 0.0499 2.0058 'International Tables Vol C Tables 4.2.6.8 and 6.1.1.4'
Co Co 0.3494 0.9721 'International Tables Vol C Tables 4.2.6.8 and 6.1.1.4'
N N 0.0061 0.0033 'International Tables Vol C Tables 4.2.6.8 and 6.1.1.4'
O O 0.0106 0.0060 'International Tables Vol C Tables 4.2.6.8 and 6.1.1.4'
V V 0.3005 0.5294 'International Tables Vol C Tables 4.2.6.8 and 6.1.1.4'

loop_
_geom_angle_atom_site_label_1
_geom_angle_atom_site_label_2
_geom_angle_atom_site_label_3
_geom_angle
_geom_angle_site_symmetry_1
_geom_angle_site_symmetry_3
As44 As4 O4 101.2(6) . 2_667
As44 As4 O3 85.4(5) . .
O4 As4 O3 98.1(3) 2_667 .
As44 As4 O13 12.0(5) . .
O4 As4 O13 98.9(3) 2_667 .
O3 As4 O13 97.4(3) . .
As44 As4 V11 146.1(6) . 2_667
O4 As4 V11 45.8(2) 2_667 2_667
O3 As4 V11 104.3(2) . 2_667
O13 As4 V11 140.2(3) . 2_667
As4 As44 O13 161.1(8) . .
As4 As44 O3 73.4(5) . .
O13 As44 O3 125.5(6) . .
As4 As44 O4 59.5(5) . 2_667
O13 As44 O4 115.5(5) . 2_667
O3 As44 O4 87.7(3) . 2_667
As4 As44 As1 155.9(6) . .
O13 As44 As1 31.6(4) . .
O3 As44 As1 102.0(3) . .
O4 As44 As1 97.1(3) 2_667 .
As33 As3 O10 106.4(9) . 2_667
As33 As3 O8 80.7(9) . .
O10 As3 O8 98.5(3) 2_667 .
As33 As3 O12 18.2(9) . .
O10 As3 O12 99.1(3) 2_667 .
O8 As3 O12 98.3(3) . .
As33 As3 V22 150.6(9) . 2_667
O10 As3 V22 44.1(2) 2_667 2_667
O8 As3 V22 100.1(2) . 2_667
O12 As3 V22 140.9(3) . 2_667
As3 As33 O12 153.2(13) . .
As3 As33 O8 80.1(9) . .
O12 As33 O8 125.5(6) . .
As3 As33 O10 57.2(8) . 2_667
O12 As33 O10 110.2(6) . 2_667
O8 As33 O10 89.8(4) . 2_667
As3 As33 As2 153.7(10) . .
O12 As33 As2 30.4(4) . .
O8 As33 As2 100.0(4) . .
O10 As33 As2 96.6(3) 2_667 .
As22 As2 O12 131.0(5) . .
As22 As2 O9 37.5(5) . .
O12 As2 O9 99.4(3) . .
As22 As2 O7 73.5(4) . .
O12 As2 O7 100.8(3) . .
O9 As2 O7 98.2(3) . .
As22 As2 As33 113.5(4) . .
O12 As2 As33 21.1(3) . .
O9 As2 As33 89.0(3) . .
O7 As2 As33 84.3(2) . .
As2 As22 O9 105.5(7) . .
As2 As22 O7 70.8(4) . .
O9 As22 O7 131.5(7) . .
As2 As22 O58 141.2(6) . .
O9 As22 O58 112.6(7) . .
O7 As22 O58 88.6(4) . .
As2 As22 V1 157.3(6) . .
O9 As22 V1 61.8(5) . .
O7 As22 V1 131.9(4) . .
O58 As22 V1 52.4(2) . .
As2 As22 V4 107.9(5) . .
O9 As22 V4 138.9(6) . .
O7 As22 V4 45.3(2) . .
O58 As22 V4 43.4(2) . .
V1 As22 V4 92.3(3) . .
As11 As1 O13 134.2(5) . .
As11 As1 O15 42.4(5) . .
O13 As1 O15 101.2(3) . .
As11 As1 O16 69.6(5) . .
O13 As1 O16 99.5(3) . .
O15 As1 O16 99.4(3) . .
As11 As1 As44 115.3(4) . .
O13 As1 As44 20.5(3) . .
O15 As1 As44 89.6(2) . .
O16 As1 As44 84.9(2) . .
As1 As11 O15 97.0(7) . .
As1 As11 O16 72.1(5) . .
O15 As11 O16 131.8(7) . .
As1 As11 O62 146.1(6) . .
O15 As11 O62 114.8(6) . .
O16 As11 O62 93.0(5) . .
As1 As11 V2 149.7(7) . .
O15 As11 V2 62.3(5) . .
O16 As11 V2 138.1(5) . .
O62 As11 V2 53.7(3) . .
As1 As11 V4 111.7(5) . .
O15 As11 V4 144.5(6) . .
O16 As11 V4 47.6(3) . .
O62 As11 V4 45.5(2) . .
V2 As11 V4 96.4(3) . .
V22 V2 O63 56.3(4) . .
V22 V2 O60 68.7(3) . .
O63 V2 O60 108.0(4) . .
V22 V2 O62 139.7(3) . .
O63 V2 O62 107.0(3) . .
O60 V2 O62 86.2(2) . .
V22 V2 O15 129.7(3) . .
O63 V2 O15 106.0(4) . .
O60 V2 O15 145.7(3) . .
O62 V2 O15 88.7(3) . .
V22 V2 O10 67.2(3) . .
O63 V2 O10 106.7(4) . .
O60 V2 O10 88.6(3) . .
O62 V2 O10 145.8(3) . .
O15 V2 O10 76.9(3) . .
V22 V2 As11 156.1(4) . .
O63 V2 As11 106.8(4) . .
O60 V2 As11 135.2(3) . .
O62 V2 As11 57.1(3) . .
O15 V2 As11 32.3(3) . .
O10 V2 As11 107.2(3) . .
V22 V2 V3 105.2(3) . .
O63 V2 V3 112.3(3) . .
O60 V2 V3 43.62(17) . .
O62 V2 V3 42.64(17) . .
O15 V2 V3 124.3(2) . .
O10 V2 V3 125.0(2) . .
As11 V2 V3 96.9(2) . .
V22 V2 V7 99.8(3) . 2_667
O63 V2 V7 112.1(3) . 2_667
O60 V2 V7 120.21(17) . 2_667
O62 V2 V7 120.22(18) . 2_667
O15 V2 V7 38.39(19) . 2_667
O10 V2 V7 38.53(18) . 2_667
As11 V2 V7 69.2(2) . 2_667
V3 V2 V7 135.58(7) . 2_667
V2 V22 O63 80.3(5) . .
V2 V22 O60 76.5(3) . .
O63 V22 O60 126.3(5) . .
V2 V22 O10 79.7(4) . .
O63 V22 O10 127.3(5) . .
O60 V22 O10 95.1(3) . .
V2 V22 As3 114.2(3) . 2_667
O63 V22 As3 150.8(5) . 2_667
O60 V22 As3 82.6(3) . 2_667
O10 V22 As3 40.8(2) . 2_667
V11 V1 O64 50.0(4) . .
V11 V1 O61 75.8(3) . .
O64 V1 O61 106.3(3) . .
V11 V1 O58 141.8(3) . .
O64 V1 O58 107.0(3) . .
O61 V1 O58 85.4(3) . .
V11 V1 O4 67.2(3) . .
O64 V1 O4 106.1(4) . .
O61 V1 O4 89.6(3) . .
O58 V1 O4 146.6(3) . .
V11 V1 O9 124.2(4) . .
O64 V1 O9 106.4(3) . .
O61 V1 O9 147.0(3) . .
O58 V1 O9 88.9(3) . .
O4 V1 O9 77.6(3) . .
V11 V1 As22 146.1(3) . .
O64 V1 As22 106.4(3) . .
O61 V1 As22 138.0(3) . .
O58 V1 As22 60.2(3) . .
O4 V1 As22 105.8(3) . .
O9 V1 As22 29.6(3) . .
V11 V1 V3 110.8(3) . .
O64 V1 V3 111.9(3) . .
O61 V1 V3 42.38(17) . .
O58 V1 V3 43.02(18) . .
O4 V1 V3 124.68(19) . .
O9 V1 V3 124.8(2) . .
As22 V1 V3 100.4(2) . .
V11 V1 V7 96.0(3) . .
O64 V1 V7 110.8(3) . .
O61 V1 V7 122.22(17) . .
O58 V1 V7 121.98(18) . .
O4 V1 V7 38.57(19) . .
O9 V1 V7 39.07(19) . .
As22 V1 V7 67.8(2) . .
V3 V1 V7 137.35(7) . .
V1 V11 O64 83.1(5) . .
V1 V11 O4 77.5(3) . .
O64 V11 O4 134.3(6) . .
V1 V11 O61 69.0(3) . .
O64 V11 O61 120.2(6) . .
O4 V11 O61 90.7(3) . .
V1 V11 As4 112.1(3) . 2_667
O64 V11 As4 157.7(5) . 2_667
O4 V11 As4 42.3(2) . 2_667
O61 V11 As4 81.4(2) . 2_667
N1 Co1 N3 99.9(3) . .
N1 Co1 N2 79.3(3) . .
N3 Co1 N2 102.4(3) . .
N1 Co1 O34 163.7(3) . .
N3 Co1 O34 95.1(3) . .
N2 Co1 O34 91.4(3) . .
N1 Co1 N4 100.4(3) . .
N3 Co1 N4 78.9(3) . .
N2 Co1 N4 178.7(3) . .
O34 Co1 N4 88.6(3) . .
N1 Co1 O36 87.9(3) . .
N3 Co1 O36 169.0(3) . .
N2 Co1 O36 86.6(3) . .
O34 Co1 O36 78.2(2) . .
N4 Co1 O36 92.1(3) . .
O17 V7 O15 105.0(3) . 2_667
O17 V7 O10 105.3(3) . 2_667
O15 V7 O10 78.1(3) 2_667 2_667
O17 V7 O4 106.8(3) . .
O15 V7 O4 93.0(3) 2_667 .
O10 V7 O4 147.9(3) 2_667 .
O17 V7 O9 105.2(3) . .
O15 V7 O9 149.8(3) 2_667 .
O10 V7 O9 94.7(3) 2_667 .
O4 V7 O9 77.6(3) . .
O17 V7 V1 110.4(2) . .
O15 V7 V1 126.0(2) 2_667 .
O10 V7 V1 126.9(2) 2_667 .
O4 V7 V1 38.58(19) . .
O9 V7 V1 38.99(19) . .
O17 V7 V2 110.7(2) . 2_667
O15 V7 V2 38.9(2) 2_667 2_667
O10 V7 V2 39.22(19) 2_667 2_667
O4 V7 V2 124.57(19) . 2_667
O9 V7 V2 126.9(2) . 2_667
V1 V7 V2 138.85(6) . 2_667
O18 V6 O7 106.5(3) . .
O18 V6 O8 107.0(3) . .
O7 V6 O8 92.8(2) . .
O18 V6 O16 106.2(3) . .
O7 V6 O16 78.3(2) . .
O8 V6 O16 146.9(2) . .
O18 V6 O3 105.9(3) . .
O7 V6 O3 147.6(2) . .
O8 V6 O3 77.9(2) . .
O16 V6 O3 92.6(2) . .
O18 V6 V4 110.9(2) . .
O7 V6 V4 39.19(16) . .
O8 V6 V4 125.15(17) . .
O16 V6 V4 39.12(17) . .
O3 V6 V4 125.25(17) . .
O18 V6 V5 111.0(2) . 2_667
O7 V6 V5 125.25(16) . 2_667
O8 V6 V5 38.93(16) . 2_667
O16 V6 V5 124.77(17) . 2_667
O3 V6 V5 38.92(15) . 2_667
V4 V6 V5 138.13(6) . 2_667
O56 V5 O61 108.4(3) . .
O56 V5 O60 107.3(3) . .
O61 V5 O60 82.2(2) . .
O56 V5 O3 105.5(3) . 2_667
O61 V5 O3 90.5(2) . 2_667
O60 V5 O3 147.0(2) . 2_667
O56 V5 O8 106.2(3) . 2_667
O61 V5 O8 145.2(2) . 2_667
O60 V5 O8 91.0(2) . 2_667
O3 V5 O8 76.9(2) 2_667 2_667
O56 V5 V3 112.8(2) . .
O61 V5 V3 40.79(17) . .
O60 V5 V3 41.42(17) . .
O3 V5 V3 124.74(17) 2_667 .
O8 V5 V3 124.88(17) 2_667 .
O56 V5 V6 110.1(2) . 2_667
O61 V5 V6 122.28(17) . 2_667
O60 V5 V6 123.22(17) . 2_667
O3 V5 V6 38.59(15) 2_667 2_667
O8 V5 V6 38.34(15) 2_667 2_667
V3 V5 V6 137.13(6) . 2_667
O57 V4 O58 107.8(3) . .
O57 V4 O62 107.8(3) . .
O58 V4 O62 83.6(3) . .
O57 V4 O16 106.7(3) . .
O58 V4 O16 145.3(2) . .
O62 V4 O16 89.2(2) . .
O57 V4 O7 106.6(3) . .
O58 V4 O7 89.5(2) . .
O62 V4 O7 145.3(2) . .
O16 V4 O7 77.4(2) . .
O57 V4 As11 111.9(3) . .
O58 V4 As11 124.5(3) . .
O62 V4 As11 48.4(2) . .
O16 V4 As11 40.9(2) . .
O7 V4 As11 113.5(2) . .
O57 V4 As22 112.2(3) . .
O58 V4 As22 49.4(2) . .
O62 V4 As22 125.0(2) . .
O16 V4 As22 112.6(2) . .
O7 V4 As22 40.2(2) . .
As11 V4 As22 134.1(2) . .
O57 V4 V3 112.9(3) . .
O58 V4 V3 42.27(18) . .
O62 V4 V3 41.31(17) . .
O16 V4 V3 123.34(18) . .
O7 V4 V3 124.34(17) . .
As11 V4 V3 86.32(19) . .
As22 V4 V3 88.00(17) . .
O57 V4 V6 111.2(3) . .
O58 V4 V6 121.62(17) . .
O62 V4 V6 121.53(17) . .
O16 V4 V6 38.78(16) . .
O7 V4 V6 38.64(15) . .
As11 V4 V6 76.97(19) . .
As22 V4 V6 76.02(17) . .
V3 V4 V6 135.93(6) . .
O59 V3 O62 111.3(3) . .
O59 V3 O61 109.6(3) . .
O62 V3 O61 139.1(2) . .
O59 V3 O58 109.1(3) . .
O62 V3 O58 82.8(2) . .
O61 V3 O58 84.0(2) . .
O59 V3 O60 109.6(3) . .
O62 V3 O60 84.9(2) . .
O61 V3 O60 81.7(2) . .
O58 V3 O60 141.2(2) . .
O59 V3 V2 116.3(3) . .
O62 V3 V2 43.01(17) . .
O61 V3 V2 115.45(17) . .
O58 V3 V2 117.98(18) . .
O60 V3 V2 42.00(16) . .
O59 V3 V1 115.5(3) . .
O62 V3 V1 116.18(18) . .
O61 V3 V1 41.42(17) . .
O58 V3 V1 42.57(17) . .
O60 V3 V1 115.51(17) . .
V2 V3 V1 128.20(7) . .
O59 V3 V4 116.1(3) . .
O62 V3 V4 41.34(17) . .
O61 V3 V4 116.64(18) . .
O58 V3 V4 41.45(17) . .
O60 V3 V4 118.27(17) . .
V2 V3 V4 80.41(6) . .
V1 V3 V4 79.25(6) . .
O59 V3 V5 115.1(3) . .
O62 V3 V5 117.08(17) . .
O61 V3 V5 40.82(16) . .
O58 V3 V5 117.26(17) . .
O60 V3 V5 40.91(16) . .
V2 V3 V5 78.59(6) . .
V1 V3 V5 78.26(6) . .
V4 V3 V5 128.81(6) . .
As11 O15 As1 40.6(4) . .
As11 O15 V7 156.8(6) . 2_667
As1 O15 V7 134.9(4) . 2_667
As11 O15 V2 85.4(5) . .
As1 O15 V2 122.3(3) . .
V7 O15 V2 102.7(3) 2_667 .
As11 O16 As1 38.2(3) . .
As11 O16 V6 149.5(4) . .
As1 O16 V6 136.0(3) . .
As11 O16 V4 91.4(4) . .
As1 O16 V4 121.8(3) . .
V6 O16 V4 102.1(2) . .
As4 O3 As44 21.22(19) . .
As4 O3 V6 138.1(3) . .
As44 O3 V6 116.9(3) . .
As4 O3 V5 119.2(3) . 2_667
As44 O3 V5 140.4(4) . 2_667
V6 O3 V5 102.5(2) . 2_667
As2 O7 As22 35.7(3) . .
As2 O7 V6 135.6(3) . .
As22 O7 V6 147.3(4) . .
As2 O7 V4 122.0(3) . .
As22 O7 V4 94.5(4) . .
V6 O7 V4 102.2(2) . .
V4 O58 V1 143.2(3) . .
V4 O58 V3 96.3(2) . .
V1 O58 V3 94.4(3) . .
V4 O58 As22 87.2(3) . .
V1 O58 As22 67.4(3) . .
V3 O58 As22 150.8(4) . .
C25 O36 Co1 113.5(5) . .
V22 O60 V2 34.8(2) . .
V22 O60 V5 139.0(4) . .
V2 O60 V5 144.1(3) . .
V22 O60 V3 121.9(3) . .
V2 O60 V3 94.4(3) . .
V5 O60 V3 97.7(2) . .
V1 O61 V3 96.2(3) . .
V1 O61 V5 144.3(3) . .
V3 O61 V5 98.4(2) . .
V1 O61 V11 35.1(2) . .
V3 O61 V11 123.8(3) . .
V5 O61 V11 136.9(3) . .
C25 O34 Co1 113.3(5) 2_756 .
As3 O8 As33 19.1(2) . .
As3 O8 V6 138.1(3) . .
As33 O8 V6 119.0(4) . .
As3 O8 V5 119.1(3) . 2_667
As33 O8 V5 138.3(4) . 2_667
V6 O8 V5 102.7(2) . 2_667
As22 O9 As2 37.0(5) . .
As22 O9 V1 88.7(6) . .
As2 O9 V1 123.1(4) . .
As22 O9 V7 159.9(7) . .
As2 O9 V7 134.9(4) . .
V1 O9 V7 101.9(3) . .
V3 O62 V4 97.3(2) . .
V3 O62 V2 94.4(3) . .
V4 O62 V2 146.0(3) . .
V3 O62 As11 151.5(4) . .
V4 O62 As11 86.1(3) . .
V2 O62 As11 69.2(3) . .
C8 C9 C10 118.6(9) . .
C8 C9 H9A 120.7 . .
C10 C9 H9A 120.7 . .
As3 O10 V22 95.0(4) 2_667 .
As3 O10 V7 135.2(4) 2_667 2_667
V22 O10 V7 128.2(4) . 2_667
As3 O10 V2 122.3(3) 2_667 .
V22 O10 V2 33.1(2) . .
V7 O10 V2 102.2(3) 2_667 .
As3 O10 As33 16.4(2) 2_667 2_667
V22 O10 As33 111.4(4) . 2_667
V7 O10 As33 119.3(4) 2_667 2_667
V2 O10 As33 137.3(4) . 2_667
As4 O4 V11 91.9(3) 2_667 .
As4 O4 V7 137.2(4) 2_667 .
V11 O4 V7 125.6(4) . .
As4 O4 V1 119.9(3) 2_667 .
V11 O4 V1 35.3(2) . .
V7 O4 V1 102.9(3) . .
As4 O4 As44 19.23(18) 2_667 2_667
V11 O4 As44 110.9(4) . 2_667
V7 O4 As44 118.6(4) . 2_667
V1 O4 As44 138.4(4) . 2_667
V22 O63 V2 43.4(3) . .
C1 N1 C12 119.6(8) . .
C1 N1 Co1 128.2(7) . .
C12 N1 Co1 111.5(5) . .
C10 N2 C11 117.7(7) . .
C10 N2 Co1 129.1(6) . .
C11 N2 Co1 112.1(6) . .
C13 N3 C24 118.6(8) . .
C13 N3 Co1 128.1(6) . .
C24 N3 Co1 113.2(5) . .
As44 O13 As1 127.9(6) . .
As44 O13 As4 6.9(3) . .
As1 O13 As4 132.0(4) . .
C11 C7 C8 116.9(9) . .
C11 C7 C6 119.5(10) . .
C8 C7 C6 123.6(9) . .
N2 C11 C7 122.6(8) . .
N2 C11 C12 116.7(7) . .
C7 C11 C12 120.7(8) . .
As33 O12 As2 128.5(6) . .
As33 O12 As3 8.5(4) . .
As2 O12 As3 132.9(4) . .
C3 C4 C12 117.0(10) . .
C3 C4 C5 124.6(10) . .
C12 C4 C5 118.3(10) . .
C3 C2 C1 121.4(10) . .
C3 C2 H2A 119.3 . .
C1 C2 H2A 119.3 . .
V11 O64 V1 46.9(4) . .
C2 C3 C4 119.7(10) . .
C2 C3 H3A 120.1 . .
C4 C3 H3A 120.1 . .
C22 N4 C23 118.1(8) . .
C22 N4 Co1 129.4(7) . .
C23 N4 Co1 112.1(6) . .
N2 C10 C9 123.6(9) . .
N2 C10 H10A 118.2 . .
C9 C10 H10A 118.2 . .
C14 C15 C16 119.6(10) . .
C14 C15 H15A 120.2 . .
C16 C15 H15A 120.2 . .
C5 C6 C7 119.8(10) . .
C5 C6 H6A 120.1 . .
C7 C6 H6A 120.1 . .
C15 C14 C13 120.8(10) . .
C15 C14 H14A 119.6 . .
C13 C14 H14A 119.6 . .
N1 C12 C4 121.8(8) . .
N1 C12 C11 119.0(7) . .
C4 C12 C11 119.2(9) . .
C9 C8 C7 120.5(9) . .
C9 C8 H8A 119.7 . .
C7 C8 H8A 119.7 . .
N3 C24 C16 122.6(8) . .
N3 C24 C23 117.4(7) . .
C16 C24 C23 120.0(8) . .
C21 C20 C19 119.4(10) . .
C21 C20 H20A 120.3 . .
C19 C20 H20A 120.3 . .
O34 C25 O36 125.1(7) 2_756 .
O34 C25 C25 118.6(9) 2_756 2_756
O36 C25 C25 116.3(9) . 2_756
C6 C5 C4 122.4(10) . .
C6 C5 H5A 118.8 . .
C4 C5 H5A 118.8 . .
C24 C16 C15 117.1(8) . .
C24 C16 C17 118.5(9) . .
C15 C16 C17 124.4(9) . .
N4 C23 C19 121.4(9) . .
N4 C23 C24 118.2(7) . .
C19 C23 C24 120.4(9) . .
C20 C21 C22 118.1(11) . .
C20 C21 H21A 120.9 . .
C22 C21 H21A 120.9 . .
N4 C22 C21 124.3(11) . .
N4 C22 H22A 117.8 . .
C21 C22 H22A 117.8 . .
N3 C13 C14 121.2(9) . .
N3 C13 H13A 119.4 . .
C14 C13 H13A 119.4 . .
C17 C18 C19 120.8(9) . .
C17 C18 H18A 119.6 . .
C19 C18 H18A 119.6 . .
C20 C19 C23 118.6(10) . .
C20 C19 C18 123.5(9) . .
C23 C19 C18 117.9(10) . .
C18 C17 C16 122.4(10) . .
C18 C17 H17A 118.8 . .
C16 C17 H17A 118.8 . .
C32 N7 C33 123.6(16) . .
N7 C33 C32 117.6(19) . 2_676
N1 C1 C2 120.5(10) . .
N1 C1 H1A 119.8 . .
C2 C1 H1A 119.8 . .
H1O2 O2W H2O2 107.6 . .
N7 C32 C33 118.8(18) . 2_676
N7 C32 N8 119.1(19) . .
C33 C32 N8 122(2) 2_676 .
N6 C26 C27 145.7(11) 2_566 .
N6 C26 C30 26.3(11) 2_566 .
C27 C26 C30 120.0 . .
C26 C27 C28 120.0 . .
N5 C28 C27 120.0 . .
C29 N5 C28 120.0 . .
C30 C29 N6 26.7(13) 2_566 .
C30 C29 C30 92.7(14) 2_566 .
N6 C29 C30 119.1(6) . .
C30 C29 N5 147.2(14) 2_566 .
N6 C29 N5 120.9(6) . .
C30 C29 N5 120.0 . .
C30 C29 C29 48.8(7) 2_566 2_566
N6 C29 C29 75.3(10) . 2_566
C30 C29 C29 43.9(11) . 2_566
N5 C29 C29 163.8(11) . 2_566
N6 C30 C29 84(2) 2_566 2_566
N6 C30 C29 168(3) 2_566 .
C29 C30 C29 87.3(14) 2_566 .
N6 C30 C26 68(2) 2_566 .
C29 C30 C26 152.6(14) 2_566 .
C29 C30 C26 120.0 . .
N6 C30 C30 130(2) 2_566 2_566
C29 C30 C30 45.9(8) 2_566 2_566
C29 C30 C30 41.4(8) . 2_566
C26 C30 C30 161.3(8) . 2_566
C30 N6 C26 85(2) 2_566 2_566
C30 N6 C29 68.9(19) 2_566 .
C26 N6 C29 154.3(14) 2_566 .

loop_
_geom_bond_atom_site_label_1
_geom_bond_atom_site_label_2
_geom_bond_distance
_geom_bond_site_symmetry_2
As4 As44 0.672(6) .
As4 O4 1.757(6) 2_667
As4 O3 1.778(5) .
As4 O13 1.815(7) .
As4 V11 2.610(6) 2_667
As44 O13 1.166(9) .
As44 O3 1.849(7) .
As44 O4 1.999(9) 2_667
As44 As1 2.628(7) .
As3 As33 0.593(6) .
As3 O10 1.767(7) 2_667
As3 O8 1.781(5) .
As3 O12 1.795(7) .
As3 V22 2.692(6) 2_667
As33 O12 1.246(10) .
As33 O8 1.784(9) .
As33 O10 2.017(10) 2_667
As33 As2 2.713(7) .
As2 As22 1.103(8) .
As2 O12 1.755(8) .
As2 O9 1.766(6) .
As2 O7 1.785(5) .
As22 O9 1.116(10) .
As22 O7 1.811(9) .
As22 O58 2.127(10) .
As22 V1 2.262(8) .
As22 V4 2.798(8) .
As1 As11 1.164(8) .
As1 O13 1.745(7) .
As1 O15 1.776(7) .
As1 O16 1.791(6) .
As11 O15 1.206(11) .
As11 O16 1.764(11) .
As11 O62 2.020(10) .
As11 V2 2.249(9) .
As11 V4 2.693(9) .
V2 V22 1.116(6) .
V2 O63 1.600(7) .
V2 O60 1.902(6) .
V2 O62 1.938(6) .
V2 O15 1.998(7) .
V2 O10 2.009(7) .
V2 V3 2.834(2) .
V2 V7 3.104(2) 2_667
V22 O63 1.350(9) .
V22 O60 1.822(7) .
V22 O10 1.882(8) .
V22 As3 2.692(6) 2_667
V1 V11 1.173(6) .
V1 O64 1.596(7) .
V1 O61 1.903(6) .
V1 O58 1.940(6) .
V1 O4 1.983(7) .
V1 O9 1.994(7) .
V1 V3 2.860(2) .
V1 V7 3.100(2) .
V11 O64 1.231(9) .
V11 O4 1.872(8) .
V11 O61 1.976(8) .
V11 As4 2.610(6) 2_667
Co1 N1 2.109(7) .
Co1 N3 2.113(7) .
Co1 N2 2.116(7) .
Co1 O34 2.117(6) .
Co1 N4 2.143(7) .
Co1 O36 2.147(6) .
V7 O17 1.579(5) .
V7 O15 1.976(6) 2_667
V7 O10 1.979(6) 2_667
V7 O4 1.983(7) .
V7 O9 1.997(7) .
V7 V2 3.104(2) 2_667
V6 O18 1.588(6) .
V6 O7 1.971(5) .
V6 O8 1.971(5) .
V6 O16 1.976(6) .
V6 O3 1.981(5) .
V6 V4 3.0851(19) .
V6 V5 3.1001(18) 2_667
V5 O56 1.596(6) .
V5 O61 1.940(6) .
V5 O60 1.941(6) .
V5 O3 1.995(5) 2_667
V5 O8 1.997(5) 2_667
V5 V3 2.937(2) .
V5 V6 3.1001(18) 2_667
V4 O57 1.593(6) .
V4 O58 1.926(6) .
V4 O62 1.926(6) .
V4 O16 1.991(6) .
V4 O7 1.994(6) .
V4 V3 2.892(2) .
V3 O59 1.599(7) .
V3 O62 1.925(6) .
V3 O61 1.939(6) .
V3 O58 1.957(6) .
V3 O60 1.960(6) .
O15 V7 1.976(6) 2_667
O3 V5 1.995(5) 2_667
O36 C25 1.243(10) .
O34 C25 1.239(10) 2_756
O8 V5 1.997(5) 2_667
C9 C8 1.347(15) .
C9 C10 1.395(13) .
C9 H9A 0.9300 .
O10 As3 1.767(7) 2_667
O10 V7 1.979(6) 2_667
O10 As33 2.017(10) 2_667
O4 As4 1.757(6) 2_667
O4 As44 1.999(9) 2_667
N1 C1 1.323(12) .
N1 C12 1.358(12) .
N2 C10 1.330(11) .
N2 C11 1.366(10) .
N3 C13 1.316(12) .
N3 C24 1.365(10) .
C7 C11 1.397(12) .
C7 C8 1.419(15) .
C7 C6 1.446(14) .
C11 C12 1.423(12) .
C4 C3 1.406(16) .
C4 C12 1.421(12) .
C4 C5 1.439(17) .
C2 C3 1.327(17) .
C2 C1 1.415(15) .
C2 H2A 0.9300 .
C3 H3A 0.9300 .
N4 C22 1.301(13) .
N4 C23 1.356(12) .
C10 H10A 0.9300 .
C15 C14 1.317(15) .
C15 C16 1.420(14) .
C15 H15A 0.9300 .
C6 C5 1.341(18) .
C6 H6A 0.9300 .
C14 C13 1.427(15) .
C14 H14A 0.9300 .
C8 H8A 0.9300 .
C24 C16 1.397(12) .
C24 C23 1.435(12) .
O1W O1W 1.38(2) 2_665
C20 C21 1.368(18) .
C20 C19 1.380(16) .
C20 H20A 0.9300 .
C25 O34 1.239(10) 2_756
C25 C25 1.545(15) 2_756
C5 H5A 0.9300 .
C16 C17 1.432(14) .
C23 C19 1.397(12) .
C21 C22 1.384(15) .
C21 H21A 0.9300 .
C22 H22A 0.9300 .
C13 H13A 0.9300 .
C18 C17 1.323(16) .
C18 C19 1.466(16) .
C18 H18A 0.9300 .
C17 H17A 0.9300 .
N7 C32 1.32(2) .
N7 C33 1.38(2) .
N8 C32 1.50(3) .
C33 C32 1.44(2) 2_676
C1 H1A 0.9300 .
O2W H1O2 0.8507 .
O2W H2O2 0.8509 .
C32 C33 1.43(2) 2_676
C26 N6 1.30(2) 2_566
C26 C27 1.3900 .
C26 C30 1.3900 .
C27 C28 1.3900 .
C28 N5 1.3900 .
N5 C29 1.3900 .
C29 C30 1.28(2) 2_566
C29 N6 1.367(6) .
C29 C30 1.3900 .
C29 C29 1.84(2) 2_566
C30 N6 0.62(2) 2_566
C30 C29 1.28(2) 2_566
C30 C30 1.93(3) 2_566
N6 C30 0.62(3) 2_566
N6 C26 1.30(2) 2_566

loop_
_geom_torsion_atom_site_label_1
_geom_torsion_atom_site_label_2
_geom_torsion_atom_site_label_3
_geom_torsion_atom_site_label_4
_geom_torsion
_geom_torsion_site_symmetry_1
_geom_torsion_site_symmetry_4
O4 As4 As44 O13 -80(3) 2_667 .
O3 As4 As44 O13 -177(3) . .
V11 As4 As44 O13 -68(3) 2_667 .
O4 As4 As44 O3 97.3(3) 2_667 .
O13 As4 As44 O3 177(3) . .
V11 As4 As44 O3 109.0(8) 2_667 .
O3 As4 As44 O4 -97.3(3) . 2_667
O13 As4 As44 O4 80(3) . 2_667
V11 As4 As44 O4 11.6(7) 2_667 2_667
O4 As4 As44 As1 15.3(16) 2_667 .
O3 As4 As44 As1 -82.1(15) . .
O13 As4 As44 As1 95(3) . .
V11 As4 As44 As1 27(2) 2_667 .
O10 As3 As33 O12 68(3) 2_667 .
O8 As3 As33 O12 165(3) . .
V22 As3 As33 O12 70(4) 2_667 .
O10 As3 As33 O8 -96.2(4) 2_667 .
O12 As3 As33 O8 -165(3) . .
V22 As3 As33 O8 -94.1(17) 2_667 .
O8 As3 As33 O10 96.2(4) . 2_667
O12 As3 As33 O10 -68(3) . 2_667
V22 As3 As33 O10 2.1(14) 2_667 2_667
O10 As3 As33 As2 -4(2) 2_667 .
O8 As3 As33 As2 93(2) . .
O12 As3 As33 As2 -72(3) . .
V22 As3 As33 As2 -1(4) 2_667 .
O12 As2 As22 O9 39.1(9) . .
O7 As2 As22 O9 129.2(7) . .
As33 As2 As22 O9 53.2(7) . .
O12 As2 As22 O7 -90.0(5) . .
O9 As2 As22 O7 -129.2(7) . .
As33 As2 As22 O7 -75.9(4) . .
O12 As2 As22 O58 -151.8(7) . .
O9 As2 As22 O58 169.1(14) . .
O7 As2 As22 O58 -61.8(8) . .
As33 As2 As22 O58 -137.7(8) . .
O12 As2 As22 V1 91.6(15) . .
O9 As2 As22 V1 52.4(13) . .
O7 As2 As22 V1 -178.4(16) . .
As33 As2 As22 V1 105.7(14) . .
O12 As2 As22 V4 -116.5(5) . .
O9 As2 As22 V4 -155.7(9) . .
O7 As2 As22 V4 -26.5(3) . .
As33 As2 As22 V4 -102.4(4) . .
O13 As1 As11 O15 -48.4(10) . .
O16 As1 As11 O15 -131.8(7) . .
As44 As1 As11 O15 -58.0(7) . .
O13 As1 As11 O16 83.4(6) . .
O15 As1 As11 O16 131.8(7) . .
As44 As1 As11 O16 73.8(4) . .
O13 As1 As11 O62 151.1(9) . .
O15 As1 As11 O62 -160.6(16) . .
O16 As1 As11 O62 67.6(11) . .
As44 As1 As11 O62 141.4(10) . .
O13 As1 As11 V2 -92.6(12) . .
O15 As1 As11 V2 -44.2(9) . .
O16 As1 As11 V2 -176.0(13) . .
As44 As1 As11 V2 -102.2(11) . .
O13 As1 As11 V4 110.5(6) . .
O15 As1 As11 V4 158.8(9) . .
O16 As1 As11 V4 27.1(3) . .
As44 As1 As11 V4 100.9(4) . .
O60 V2 V22 O63 131.2(5) . .
O62 V2 V22 O63 76.0(6) . .
O15 V2 V22 O63 -82.9(5) . .
O10 V2 V22 O63 -131.0(5) . .
As11 V2 V22 O63 -49.9(10) . .
V3 V2 V22 O63 106.9(4) . .
V7 V2 V22 O63 -110.1(4) 2_667 .
O63 V2 V22 O60 -131.2(5) . .
O62 V2 V22 O60 -55.2(5) . .
O15 V2 V22 O60 145.9(4) . .
O10 V2 V22 O60 97.8(3) . .
As11 V2 V22 O60 178.9(8) . .
V3 V2 V22 O60 -24.3(2) . .
V7 V2 V22 O60 118.7(2) 2_667 .
O63 V2 V22 O10 131.0(5) . .
O60 V2 V22 O10 -97.8(3) . .
O62 V2 V22 O10 -153.0(4) . .
O15 V2 V22 O10 48.1(4) . .
As11 V2 V22 O10 81.1(9) . .
V3 V2 V22 O10 -122.1(2) . .
V7 V2 V22 O10 20.9(3) 2_667 .
O63 V2 V22 As3 153.4(5) . 2_667
O60 V2 V22 As3 -75.4(3) . 2_667
O62 V2 V22 As3 -130.6(4) . 2_667
O15 V2 V22 As3 70.5(5) . 2_667
O10 V2 V22 As3 22.4(3) . 2_667
As11 V2 V22 As3 103.5(8) . 2_667
V3 V2 V22 As3 -99.7(2) . 2_667
V7 V2 V22 As3 43.3(3) 2_667 2_667
O61 V1 V11 O64 -126.1(5) . .
O58 V1 V11 O64 -63.2(7) . .
O4 V1 V11 O64 138.3(5) . .
O9 V1 V11 O64 82.9(5) . .
As22 V1 V11 O64 53.8(8) . .
V3 V1 V11 O64 -101.6(5) . .
V7 V1 V11 O64 112.1(4) . .
O64 V1 V11 O4 -138.3(5) . .
O61 V1 V11 O4 95.6(3) . .
O58 V1 V11 O4 158.5(4) . .
O9 V1 V11 O4 -55.4(4) . .
As22 V1 V11 O4 -84.5(6) . .
V3 V1 V11 O4 120.0(2) . .
V7 V1 V11 O4 -26.2(2) . .
O64 V1 V11 O61 126.1(5) . .
O58 V1 V11 O61 62.9(5) . .
O4 V1 V11 O61 -95.6(3) . .
O9 V1 V11 O61 -151.0(3) . .
As22 V1 V11 O61 179.9(6) . .
V3 V1 V11 O61 24.5(2) . .
V7 V1 V11 O61 -121.75(18) . .
O64 V1 V11 As4 -163.1(6) . 2_667
O61 V1 V11 As4 70.8(3) . 2_667
O58 V1 V11 As4 133.7(4) . 2_667
O4 V1 V11 As4 -24.8(3) . 2_667
O9 V1 V11 As4 -80.3(4) . 2_667
As22 V1 V11 As4 -109.3(5) . 2_667
V3 V1 V11 As4 95.2(3) . 2_667
V7 V1 V11 As4 -51.0(3) . 2_667
O16 As11 O15 As1 -72.3(8) . .
O62 As11 O15 As1 168.2(10) . .
V2 As11 O15 As1 156.6(5) . .
V4 As11 O15 As1 -144.7(14) . .
As1 As11 O15 V7 91.6(16) . 2_667
O16 As11 O15 V7 19(2) . 2_667
O62 As11 O15 V7 -100.2(16) . 2_667
V2 As11 O15 V7 -111.8(16) . 2_667
V4 As11 O15 V7 -53(2) . 2_667
As1 As11 O15 V2 -156.6(5) . .
O16 As11 O15 V2 131.1(8) . .
O62 As11 O15 V2 11.6(5) . .
V4 As11 O15 V2 58.7(10) . .
O13 As1 O15 As11 146.9(7) . .
O16 As1 O15 As11 45.1(7) . .
As44 As1 O15 As11 129.9(7) . .
As11 As1 O15 V7 -146.3(9) . 2_667
O13 As1 O15 V7 0.6(6) . 2_667
O16 As1 O15 V7 -101.2(5) . 2_667
As44 As1 O15 V7 -16.4(5) . 2_667
As11 As1 O15 V2 27.9(7) . .
O13 As1 O15 V2 174.8(4) . .
O16 As1 O15 V2 73.1(4) . .
As44 As1 O15 V2 157.9(4) . .
O15 As11 O16 As1 83.4(9) . .
O62 As11 O16 As1 -148.9(6) . .
V2 As11 O16 As1 177.0(10) . .
V4 As11 O16 As1 -145.1(4) . .
As1 As11 O16 V6 -97.8(8) . .
O15 As11 O16 V6 -14.5(15) . .
O62 As11 O16 V6 113.2(8) . .
V2 As11 O16 V6 79.1(11) . .
V4 As11 O16 V6 117.1(8) . .
As1 As11 O16 V4 145.1(4) . .
O15 As11 O16 V4 -131.5(8) . .
O62 As11 O16 V4 -3.8(3) . .
V2 As11 O16 V4 -37.9(7) . .
O13 As1 O16 As11 -133.8(5) . .
O15 As1 O16 As11 -30.6(5) . .
As44 As1 O16 As11 -119.4(5) . .
As11 As1 O16 V6 133.5(6) . .
O13 As1 O16 V6 -0.3(5) . .
O15 As1 O16 V6 102.9(5) . .
As44 As1 O16 V6 14.2(4) . .
As11 As1 O16 V4 -42.3(5) . .
O13 As1 O16 V4 -176.1(4) . .
O15 As1 O16 V4 -72.9(4) . .
As44 As1 O16 V4 -161.7(4) . .
O4 As4 O3 As44 -100.7(6) 2_667 .
O13 As4 O3 As44 -0.6(6) . .
V11 As4 O3 As44 -147.0(6) 2_667 .
As44 As4 O3 V6 1.6(7) . .
O4 As4 O3 V6 -99.1(5) 2_667 .
O13 As4 O3 V6 1.0(5) . .
V11 As4 O3 V6 -145.4(4) 2_667 .
As44 As4 O3 V5 176.1(6) . 2_667
O4 As4 O3 V5 75.4(4) 2_667 2_667
O13 As4 O3 V5 175.5(3) . 2_667
V11 As4 O3 V5 29.1(4) 2_667 2_667
O13 As44 O3 As4 178.9(10) . .
O4 As44 O3 As4 58.8(5) 2_667 .
As1 As44 O3 As4 155.6(7) . .
As4 As44 O3 V6 -178.8(5) . .
O13 As44 O3 V6 0.1(8) . .
O4 As44 O3 V6 -120.0(4) 2_667 .
As1 As44 O3 V6 -23.2(4) . .
As4 As44 O3 V5 -5.4(8) . 2_667
O13 As44 O3 V5 173.5(6) . 2_667
O4 As44 O3 V5 53.5(6) 2_667 2_667
As1 As44 O3 V5 150.2(4) . 2_667
O12 As2 O7 As22 129.8(5) . .
O9 As2 O7 As22 28.5(5) . .
As33 As2 O7 As22 116.7(5) . .
As22 As2 O7 V6 -129.8(6) . .
O12 As2 O7 V6 0.0(5) . .
O9 As2 O7 V6 -101.3(5) . .
As33 As2 O7 V6 -13.1(4) . .
As22 As2 O7 V4 44.6(5) . .
O12 As2 O7 V4 174.4(4) . .
O9 As2 O7 V4 73.1(4) . .
As33 As2 O7 V4 161.3(4) . .
O9 As22 O7 As2 -94.0(10) . .
O58 As22 O7 As2 146.5(5) . .
V1 As22 O7 As2 179.2(8) . .
V4 As22 O7 As2 143.3(4) . .
As2 As22 O7 V6 95.7(7) . .
O9 As22 O7 V6 1.7(14) . .
O58 As22 O7 V6 -117.8(7) . .
V1 As22 O7 V6 -85.1(9) . .
V4 As22 O7 V6 -120.9(8) . .
As2 As22 O7 V4 -143.3(4) . .
O9 As22 O7 V4 122.7(9) . .
O58 As22 O7 V4 3.2(3) . .
V1 As22 O7 V4 35.8(6) . .
O63 V22 O60 V2 -67.0(7) . .
O10 V22 O60 V2 78.1(3) . .
As3 V22 O60 V2 117.1(3) 2_667 .
V2 V22 O60 V5 -120.5(5) . .
O63 V22 O60 V5 172.5(6) . .
O10 V22 O60 V5 -42.4(6) . .
As3 V22 O60 V5 -3.4(5) 2_667 .
V2 V22 O60 V3 42.5(4) . .
O63 V22 O60 V3 -24.5(8) . .
O10 V22 O60 V3 120.6(4) . .
As3 V22 O60 V3 159.5(3) 2_667 .
O10 As3 O8 As33 105.4(9) 2_667 .
O12 As3 O8 As33 4.8(9) . .
V22 As3 O8 As33 150.1(9) 2_667 .
As33 As3 O8 V6 -1.6(10) . .
O10 As3 O8 V6 103.8(5) 2_667 .
O12 As3 O8 V6 3.2(5) . .
V22 As3 O8 V6 148.5(4) 2_667 .
As33 As3 O8 V5 -179.7(9) . 2_667
O10 As3 O8 V5 -74.3(4) 2_667 2_667
O12 As3 O8 V5 -174.9(4) . 2_667
V22 As3 O8 V5 -29.6(3) 2_667 2_667
O12 As33 O8 As3 -171.6(15) . .
O10 As33 O8 As3 -56.7(8) 2_667 .
As2 As33 O8 As3 -153.3(11) . .
As3 As33 O8 V6 178.8(8) . .
O12 As33 O8 V6 7.2(10) . .
O10 As33 O8 V6 122.1(4) 2_667 .
As2 As33 O8 V6 25.5(5) . .
As3 As33 O8 V5 0.4(12) . 2_667
O12 As33 O8 V5 -171.2(6) . 2_667
O10 As33 O8 V5 -56.3(7) 2_667 2_667
As2 As33 O8 V5 -153.0(4) . 2_667
O7 As22 O9 As2 77.9(9) . .
O58 As22 O9 As2 -172.6(9) . .
V1 As22 O9 As2 -159.7(5) . .
V4 As22 O9 As2 143.4(13) . .
As2 As22 O9 V1 159.7(5) . .
O7 As22 O9 V1 -122.4(8) . .
O58 As22 O9 V1 -12.9(5) . .
V4 As22 O9 V1 -57.0(9) . .
As2 As22 O9 V7 -77.7(19) . .
O7 As22 O9 V7 0(2) . .
O58 As22 O9 V7 109.7(18) . .
V1 As22 O9 V7 122.6(19) . .
V4 As22 O9 V7 66(2) . .
O12 As2 O9 As22 -151.1(7) . .
O7 As2 O9 As22 -48.7(7) . .
As33 As2 O9 As22 -132.7(7) . .
As22 As2 O9 V1 -24.5(7) . .
O12 As2 O9 V1 -175.6(4) . .
O7 As2 O9 V1 -73.2(4) . .
As33 As2 O9 V1 -157.2(4) . .
As22 As2 O9 V7 151.7(10) . .
O12 As2 O9 V7 0.6(5) . .
O7 As2 O9 V7 103.0(5) . .
As33 As2 O9 V7 19.0(5) . .
V2 V22 O10 As3 147.9(4) . 2_667
O63 V22 O10 As3 -142.9(6) . 2_667
O60 V22 O10 As3 72.6(4) . 2_667
V2 V22 O10 V7 -44.6(5) . 2_667
O63 V22 O10 V7 24.6(9) . 2_667
O60 V22 O10 V7 -119.9(5) . 2_667
As3 V22 O10 V7 167.5(6) 2_667 2_667
O63 V22 O10 V2 69.2(7) . .
O60 V22 O10 V2 -75.3(3) . .
As3 V22 O10 V2 -147.9(4) 2_667 .
V2 V22 O10 As33 147.4(4) . 2_667
O63 V22 O10 As33 -143.3(7) . 2_667
O60 V22 O10 As33 72.2(5) . 2_667
As3 V22 O10 As33 -0.4(3) 2_667 2_667
V1 V11 O4 As4 -144.7(3) . 2_667
O64 V11 O4 As4 148.0(7) . 2_667
O61 V11 O4 As4 -76.3(3) . 2_667
V1 V11 O4 V7 57.5(5) . .
O64 V11 O4 V7 -9.8(10) . .
O61 V11 O4 V7 125.8(4) . .
As4 V11 O4 V7 -157.9(6) 2_667 .
O64 V11 O4 V1 -67.3(7) . .
O61 V11 O4 V1 68.3(3) . .
As4 V11 O4 V1 144.7(3) 2_667 .
V1 V11 O4 As44 -147.8(4) . 2_667
O64 V11 O4 As44 144.9(7) . 2_667
O61 V11 O4 As44 -79.5(4) . 2_667
As4 V11 O4 As44 -3.2(2) 2_667 2_667
O60 V22 O63 V2 65.2(5) . .
O10 V22 O63 V2 -69.0(6) . .
As3 V22 O63 V2 -123.0(10) 2_667 .
O60 V2 O63 V22 -47.5(5) . .
O62 V2 O63 V22 -139.0(4) . .
O15 V2 O63 V22 127.4(4) . .
O10 V2 O63 V22 46.6(5) . .
As11 V2 O63 V22 161.1(4) . .
V3 V2 O63 V22 -93.9(4) . .
V7 V2 O63 V22 87.2(4) 2_667 .
As4 As44 O13 As1 129(2) . .
O3 As44 O13 As1 -47.5(10) . .
O4 As44 O13 As1 59.1(8) 2_667 .
O3 As44 O13 As4 -177(3) . .
O4 As44 O13 As4 -70(3) 2_667 .
As1 As44 O13 As4 -129(2) . .
As11 As1 O13 As44 -25.6(11) . .
O15 As1 O13 As44 -56.5(8) . .
O16 As1 O13 As44 45.2(8) . .
As11 As1 O13 As4 -18.4(10) . .
O15 As1 O13 As4 -49.3(6) . .
O16 As1 O13 As4 52.4(6) . .
As44 As1 O13 As4 7.2(4) . .
O4 As4 O13 As44 102(3) 2_667 .
O3 As4 O13 As44 3(3) . .
V11 As4 O13 As44 126(3) 2_667 .
As44 As4 O13 As1 -56(3) . .
O4 As4 O13 As1 46.8(6) 2_667 .
O3 As4 O13 As1 -52.7(6) . .
V11 As4 O13 As1 70.5(7) 2_667 .
C10 N2 C11 C7 0.5(12) . .
Co1 N2 C11 C7 169.3(6) . .
C10 N2 C11 C12 -179.1(8) . .
Co1 N2 C11 C12 -10.3(9) . .
C8 C7 C11 N2 -1.7(13) . .
C6 C7 C11 N2 178.3(8) . .
C8 C7 C11 C12 177.9(8) . .
C6 C7 C11 C12 -2.1(13) . .
As3 As33 O12 As2 -124(3) . .
O8 As33 O12 As2 37.5(11) . .
O10 As33 O12 As2 -67.4(9) 2_667 .
O8 As33 O12 As3 161(3) . .
O10 As33 O12 As3 56(3) 2_667 .
As2 As33 O12 As3 124(3) . .
As22 As2 O12 As33 38.4(11) . .
O9 As2 O12 As33 61.4(8) . .
O7 As2 O12 As33 -39.0(8) . .
As22 As2 O12 As3 28.7(9) . .
O9 As2 O12 As3 51.6(6) . .
O7 As2 O12 As3 -48.7(6) . .
As33 As2 O12 As3 -9.7(5) . .
O10 As3 O12 As33 -115(3) 2_667 .
O8 As3 O12 As33 -15(3) . .
V22 As3 O12 As33 -133(3) 2_667 .
As33 As3 O12 As2 63(3) . .
O10 As3 O12 As2 -52.8(6) 2_667 .
O8 As3 O12 As2 47.2(6) . .
V22 As3 O12 As2 -70.2(7) 2_667 .
O4 V11 O64 V1 65.1(6) . .
O61 V11 O64 V1 -60.8(4) . .
As4 V11 O64 V1 134.9(14) 2_667 .
O61 V1 O64 V11 54.7(5) . .
O58 V1 O64 V11 144.8(5) . .
O4 V1 O64 V11 -39.7(5) . .
O9 V1 O64 V11 -121.2(5) . .
As22 V1 O64 V11 -152.0(5) . .
V3 V1 O64 V11 99.3(5) . .
V7 V1 O64 V11 -80.1(5) . .
C1 C2 C3 C4 -1.4(16) . .
C12 C4 C3 C2 2.8(14) . .
C5 C4 C3 C2 -177.9(10) . .
C11 N2 C10 C9 0.8(14) . .
Co1 N2 C10 C9 -165.7(7) . .
C8 C9 C10 N2 -0.9(16) . .
C11 C7 C6 C5 2.2(15) . .
C8 C7 C6 C5 -177.8(10) . .
C16 C15 C14 C13 0.2(18) . .
C1 N1 C12 C4 0.2(12) . .
Co1 N1 C12 C4 -171.2(6) . .
C1 N1 C12 C11 178.6(8) . .
Co1 N1 C12 C11 7.1(9) . .
C3 C4 C12 N1 -2.2(13) . .
C5 C4 C12 N1 178.4(8) . .
C3 C4 C12 C11 179.4(8) . .
C5 C4 C12 C11 0.0(12) . .
N2 C11 C12 N1 2.2(11) . .
C7 C11 C12 N1 -177.4(8) . .
N2 C11 C12 C4 -179.4(7) . .
C7 C11 C12 C4 1.0(12) . .
C10 C9 C8 C7 -0.3(15) . .
C11 C7 C8 C9 1.5(14) . .
C6 C7 C8 C9 -178.5(10) . .
C13 N3 C24 C16 0.7(13) . .
Co1 N3 C24 C16 -177.1(6) . .
C13 N3 C24 C23 -179.8(8) . .
Co1 N3 C24 C23 2.3(9) . .
Co1 O36 C25 O34 178.6(7) . 2_756
Co1 O36 C25 C25 -3.0(11) . 2_756
C7 C6 C5 C4 -1.2(17) . .
C3 C4 C5 C6 -179.3(11) . .
C12 C4 C5 C6 0.1(16) . .
N3 C24 C16 C15 -0.4(12) . .
C23 C24 C16 C15 -179.9(8) . .
N3 C24 C16 C17 178.8(8) . .
C23 C24 C16 C17 -0.7(12) . .
C14 C15 C16 C24 0.0(15) . .
C14 C15 C16 C17 -179.2(11) . .
C22 N4 C23 C19 2.0(14) . .
Co1 N4 C23 C19 175.4(7) . .
C22 N4 C23 C24 -178.7(9) . .
Co1 N4 C23 C24 -5.3(10) . .
N3 C24 C23 N4 2.1(12) . .
C16 C24 C23 N4 -178.4(8) . .
N3 C24 C23 C19 -178.6(8) . .
C16 C24 C23 C19 0.9(13) . .
C19 C20 C21 C22 0(2) . .
C23 N4 C22 C21 -0.9(18) . .
Co1 N4 C22 C21 -173.0(9) . .
C20 C21 C22 N4 0(2) . .
C24 N3 C13 C14 -0.5(15) . .
Co1 N3 C13 C14 177.0(8) . .
C15 C14 C13 N3 0.1(19) . .
C21 C20 C19 C23 0.6(19) . .
C21 C20 C19 C18 179.5(13) . .
N4 C23 C19 C20 -1.9(15) . .
C24 C23 C19 C20 178.9(10) . .
N4 C23 C19 C18 179.2(9) . .
C24 C23 C19 C18 -0.1(14) . .
C17 C18 C19 C20 -179.8(12) . .
C17 C18 C19 C23 -1.0(17) . .
C19 C18 C17 C16 1.2(19) . .
C24 C16 C17 C18 -0.4(16) . .
C15 C16 C17 C18 178.8(11) . .
C32 N7 C33 C32 1(3) . 2_676
C12 N1 C1 C2 1.3(14) . .
Co1 N1 C1 C2 171.2(7) . .
C3 C2 C1 N1 -0.7(16) . .
C33 N7 C32 C33 -1(3) . 2_676
C33 N7 C32 N8 172.5(19) . .
N6 C26 C27 C28 -8(3) 2_566 .
C30 C26 C27 C28 0.0 . .
C26 C27 C28 N5 0.0 . .
C27 C28 N5 C29 0.0 . .
C28 N5 C29 C30 175(5) . 2_566
C28 N5 C29 N6 -178.2(18) . .
C28 N5 C29 C30 0.0 . .
C28 N5 C29 C29 6(6) . 2_566
C30 C29 C30 N6 -46(13) 2_566 2_566
N6 C29 C30 N6 -50(15) . 2_566
N5 C29 C30 N6 131(14) . 2_566
C29 C29 C30 N6 -46(13) 2_566 2_566
C30 C29 C30 C29 0.0(12) 2_566 2_566
N6 C29 C30 C29 -4(2) . 2_566
N5 C29 C30 C29 177(3) . 2_566
C30 C29 C30 C26 -177(3) 2_566 .
N6 C29 C30 C26 178.2(18) . .
N5 C29 C30 C26 0.0 . .
C29 C29 C30 C26 -177(3) 2_566 .
N6 C29 C30 C30 -4(2) . 2_566
N5 C29 C30 C30 177(3) . 2_566
C29 C29 C30 C30 0.0(12) 2_566 2_566
C27 C26 C30 N6 -170(4) . 2_566
N6 C26 C30 C29 -4(4) 2_566 2_566
C27 C26 C30 C29 -174(6) . 2_566
N6 C26 C30 C29 170(4) 2_566 .
C27 C26 C30 C29 0.0 . .
N6 C26 C30 C30 165(8) 2_566 2_566
C27 C26 C30 C30 -5(5) . 2_566
C30 C29 N6 C30 10(4) . 2_566
N5 C29 N6 C30 -172(5) . 2_566
C29 C29 N6 C30 7(3) 2_566 2_566
C30 C29 N6 C26 4(5) 2_566 2_566
C30 C29 N6 C26 14(7) . 2_566
N5 C29 N6 C26 -168(5) . 2_566
C29 C29 N6 C26 11(5) 2_566 2_566
